data_7061357
loop_
_publ_author_name
'Jing, Haoyu'
'Wang, Pengzhi'
'Chen, Boyang'
'Jiang, Jianbing'
'Vairaprakash, Pothiappan'
'Liu, Sijia'
'Rong, Jie'
'Chen, Chih-Yuan'
'Nalaoh, Phattananawee'
'Lindsey, Jonathan S.'

_publ_section_title
;
 Synthesis of bacteriochlorins bearing diverse \b-substituents
;
_journal_issue 12
_journal_name_full 'New Journal of Chemistry'
_journal_page_first 5534
_journal_page_last 5555
_journal_paper_doi 10.1039/D1NJ05852E
_journal_volume 46
_journal_year 2022
_chemical_formula_moiety 'C38 H53 B N2 Si2'
_chemical_formula_sum 'C38 H53 B N2 Si2'
_chemical_formula_weight 604.81
_space_group_crystal_system triclinic
_space_group_IT_number 2
_space_group_name_Hall '-P 1'
_space_group_name_H-M_alt 'P -1'
_atom_sites_solution_hydrogens mixed
_atom_sites_solution_primary iterative
_audit_creation_date 2021-11-21
_audit_creation_method
;
Olex2 1.2
(compiled 2018.05.29 svn.r3508 for OlexSys, GUI svn.r5506)
;
_audit_update_record
;
2021-11-30 deposited with the CCDC.	2022-02-21 downloaded from the CCDC.
;
_cell_angle_alpha 106.502(5)
_cell_angle_beta 96.507(5)
_cell_angle_gamma 99.230(5)
_cell_formula_units_Z 2
_cell_length_a 7.7500(10)
_cell_length_b 15.783(2)
_cell_length_c 16.094(2)
_cell_measurement_reflns_used 9912
_cell_measurement_temperature 100
_cell_measurement_theta_max 26.77
_cell_measurement_theta_min 2.66
_cell_volume 1836.6(4)
_computing_cell_refinement 'SAINT V8.40B (Bruker, 2016)'
_computing_data_reduction 'SAINT V8.40B (Bruker, 2016)'
_computing_molecular_graphics 'Olex2 (Dolomanov et al., 2009)'
_computing_publication_material 'Olex2 (Dolomanov et al., 2009)'
_computing_structure_refinement 'XL (Sheldrick, 2008)'
_computing_structure_solution 'olex2.solve (Bourhis et al., 2015)'
_diffrn_ambient_temperature 100.0
_diffrn_detector 'Bruker APEX2 area detector'
_diffrn_detector_type 'CCD area detector'
_diffrn_measured_fraction_theta_full 0.999
_diffrn_measured_fraction_theta_max 0.999
_diffrn_measurement_device 'three-circle diffractometer'
_diffrn_measurement_device_type 'Bruker SMART APEX2 area detector'
_diffrn_measurement_method '\f and \w scans'
_diffrn_radiation_monochromator 'mirror optics'
_diffrn_radiation_probe x-ray
_diffrn_radiation_type MoK\a
_diffrn_radiation_wavelength 0.71073
_diffrn_reflns_av_R_equivalents 0.0503
_diffrn_reflns_av_unetI/netI 0.0369
_diffrn_reflns_Laue_measured_fraction_full 0.999
_diffrn_reflns_Laue_measured_fraction_max 0.999
_diffrn_reflns_limit_h_max 9
_diffrn_reflns_limit_h_min -9
_diffrn_reflns_limit_k_max 19
_diffrn_reflns_limit_k_min -19
_diffrn_reflns_limit_l_max 20
_diffrn_reflns_limit_l_min -20
_diffrn_reflns_number 40609
_diffrn_reflns_point_group_measured_fraction_full 0.999
_diffrn_reflns_point_group_measured_fraction_max 0.999
_diffrn_reflns_theta_full 25.242
_diffrn_reflns_theta_max 26.372
_diffrn_reflns_theta_min 2.194
_diffrn_source 'microfocus sealed X-ray tube'
_diffrn_source_type 'Incoatec I\ms'
_diffrn_standards_number 0
_exptl_absorpt_coefficient_mu 0.124
_exptl_absorpt_correction_T_max 0.7454
_exptl_absorpt_correction_T_min 0.6616
_exptl_absorpt_correction_type multi-scan
_exptl_absorpt_process_details
;
SADABS-2016/2 (Bruker,2016/2) was used for absorption correction.
wR2(int) was 0.1455 before and 0.0657 after correction.
The Ratio of minimum to maximum transmission is 0.8876.
The \l/2 correction factor is Not present.
;
_exptl_crystal_colour 'clear light colourless'
_exptl_crystal_colour_lustre clear
_exptl_crystal_colour_modifier light
_exptl_crystal_colour_primary colourless
_exptl_crystal_density_diffrn 1.094
_exptl_crystal_description needle
_exptl_crystal_F_000 656
_exptl_crystal_size_max 0.42
_exptl_crystal_size_mid 0.12
_exptl_crystal_size_min 0.06
_refine_diff_density_max 0.305
_refine_diff_density_min -0.250
_refine_diff_density_rms 0.049
_refine_ls_extinction_method none
_refine_ls_goodness_of_fit_ref 1.043
_refine_ls_hydrogen_treatment mixed
_refine_ls_matrix_type full
_refine_ls_number_parameters 406
_refine_ls_number_reflns 7529
_refine_ls_number_restraints 0
_refine_ls_restrained_S_all 1.043
_refine_ls_R_factor_all 0.0507
_refine_ls_R_factor_gt 0.0382
_refine_ls_shift/su_max 0.001
_refine_ls_shift/su_mean 0.000
_refine_ls_structure_factor_coef Fsqd
_refine_ls_weighting_details 'w=1/[\s^2^(Fo^2^)+(0.0373P)^2^+0.9376P] where P=(Fo^2^+2Fc^2^)/3'
_refine_ls_weighting_scheme calc
_refine_ls_wR_factor_gt 0.0909
_refine_ls_wR_factor_ref 0.0973
_reflns_Friedel_coverage 0.000
_reflns_number_gt 6248
_reflns_number_total 7529
_reflns_threshold_expression 'I > 2\s(I)'
_cod_data_source_file d1nj05852e2.cif
_cod_data_source_block mo_vippn_jsl_pn4
_cod_depositor_comments 'Adding full bibliography for 7061354--7061359.cif.'
_cod_database_code 7061357
_shelx_shelxl_version_number 2018/3
_shelx_space_group_comment
;
The symmetry employed for this shelxl refinement is uniquely defined
by the following loop, which should always be used as a source of
symmetry information in preference to the above space-group names.
They are only intended as comments.
;
_shelx_estimated_absorpt_t_max 0.993
_shelx_estimated_absorpt_t_min 0.950
_olex2_refinement_description
;
1. Fixed Uiso
 At 1.2 times of:
  All C(H) groups
 At 1.5 times of:
  All C(H,H,H) groups, All N(H) groups
2.a Ternary CH refined with riding coordinates:
 C2(H2A), C13(H13), C15(H15), C18(H18), C24(H24), C28(H28)
2.b Aromatic/amide H refined with riding coordinates:
 C5(H5), C11(H11), C23(H23), C31(H31), C32(H32), C33(H33), C34(H34), C35(H35),
 C37(H37)
2.c Idealised Me refined as rotating group:
 C1(H1A,H1B,H1C), C12(H12A,H12B,H12C), C14(H14A,H14B,H14C), C16(H16A,H16B,
 H16C), C17(H17A,H17B,H17C), C19(H19A,H19B,H19C), C20(H20A,H20B,H20C), C25(H25A,
 H25B,H25C), C26(H26A,H26B,H26C), C27(H27A,H27B,H27C), C29(H29A,H29B,H29C),
 C30(H30A,H30B,H30C)
;
_olex2_submission_special_instructions 'No special instructions were received'

loop_
_space_group_symop_operation_xyz
'x, y, z'
'-x, -y, -z'

loop_
_atom_site_label
_atom_site_type_symbol
_atom_site_fract_x
_atom_site_fract_y
_atom_site_fract_z
_atom_site_U_iso_or_equiv
_atom_site_adp_type
_atom_site_occupancy
_atom_site_site_symmetry_order
_atom_site_calc_flag
_atom_site_refinement_flags_posn
_atom_site_refinement_flags_adp
_atom_site_refinement_flags_occupancy
_atom_site_disorder_assembly
_atom_site_disorder_group
Si1 Si -0.07619(5) 0.18223(2) 0.15822(3) 0.01778(10) Uani 1 1 d . . . . .
Si2 Si 0.66897(5) 0.82145(3) 0.37309(3) 0.01789(10) Uani 1 1 d . . . . .
N2 N 0.37457(17) 0.56681(8) 0.70093(8) 0.0177(3) Uani 1 1 d . . . . .
H2 H 0.463(2) 0.6011(12) 0.6904(11) 0.027 Uiso 1 1 d R . . . .
N4 N 0.10869(17) 0.45182(8) 0.65223(8) 0.0173(3) Uani 1 1 d . . . . .
H4 H 0.021(2) 0.4190(12) 0.6125(12) 0.026 Uiso 1 1 d R . . . .
C1 C -0.2710(3) 0.15584(14) -0.01248(12) 0.0466(5) Uani 1 1 d . . . . .
H1A H -0.329259 0.183699 -0.052070 0.070 Uiso 1 1 calc GR . . . .
H1B H -0.359961 0.112271 0.000923 0.070 Uiso 1 1 calc GR . . . .
H1C H -0.183428 0.124765 -0.040892 0.070 Uiso 1 1 calc GR . . . .
C2 C -0.1778(2) 0.22912(10) 0.07300(10) 0.0250(3) Uani 1 1 d . . . . .
H2A H -0.271245 0.260067 0.098637 0.030 Uiso 1 1 calc R . . . .
C3 C 0.13079(19) 0.34720(9) 0.30453(9) 0.0177(3) Uani 1 1 d . . . . .
C4 C 0.20406(18) 0.42831(9) 0.37620(9) 0.0158(3) Uani 1 1 d . . . . .
C5 C 0.18679(18) 0.43097(9) 0.46238(9) 0.0160(3) Uani 1 1 d . . . . .
H5 H 0.127168 0.378514 0.472916 0.019 Uiso 1 1 calc R . . . .
C6 C 0.25498(18) 0.50881(9) 0.53343(9) 0.0153(3) Uani 1 1 d . . . . .
C8 C 0.3801(2) 0.56567(9) 0.78773(9) 0.0182(3) Uani 1 1 d . . . . .
C9 C 0.23954(19) 0.50717(9) 0.80618(9) 0.0176(3) Uani 1 1 d . . . . .
C10 C 0.2393(2) 0.50531(10) 0.89399(10) 0.0219(3) Uani 1 1 d . . . . .
C11 C 0.1000(2) 0.44621(11) 0.91171(10) 0.0257(3) Uani 1 1 d . . . . .
H11 H 0.099103 0.443564 0.969905 0.031 Uiso 1 1 calc R . . . .
C12 C 0.3719(2) 0.88080(11) 0.30184(12) 0.0316(4) Uani 1 1 d . . . . .
H12A H 0.295780 0.925435 0.311923 0.047 Uiso 1 1 calc GR . . . .
H12B H 0.303366 0.821775 0.298670 0.047 Uiso 1 1 calc GR . . . .
H12C H 0.416033 0.876798 0.246439 0.047 Uiso 1 1 calc GR . . . .
C13 C 0.5290(2) 0.90957(10) 0.37775(10) 0.0233(3) Uani 1 1 d . . . . .
H13 H 0.477578 0.917290 0.433034 0.028 Uiso 1 1 calc R . . . .
C14 C 0.6390(2) 1.00234(10) 0.38481(12) 0.0296(4) Uani 1 1 d . . . . .
H14A H 0.695073 0.997646 0.332513 0.044 Uiso 1 1 calc GR . . . .
H14B H 0.730756 1.022396 0.437350 0.044 Uiso 1 1 calc GR . . . .
H14C H 0.561236 1.046074 0.389048 0.044 Uiso 1 1 calc GR . . . .
C15 C 0.7356(2) 0.77083(10) 0.26380(10) 0.0240(3) Uani 1 1 d . . . . .
H15 H 0.821091 0.732570 0.275121 0.029 Uiso 1 1 calc R . . . .
C16 C 0.5848(2) 0.70654(12) 0.19291(11) 0.0336(4) Uani 1 1 d . . . . .
H16A H 0.505210 0.741475 0.172367 0.050 Uiso 1 1 calc GR . . . .
H16B H 0.518278 0.664130 0.217684 0.050 Uiso 1 1 calc GR . . . .
H16C H 0.634689 0.672966 0.143410 0.050 Uiso 1 1 calc GR . . . .
C17 C 0.8387(3) 0.84060(13) 0.22811(12) 0.0371(4) Uani 1 1 d . . . . .
H17A H 0.887980 0.809349 0.177265 0.056 Uiso 1 1 calc GR . . . .
H17B H 0.935424 0.880193 0.274062 0.056 Uiso 1 1 calc GR . . . .
H17C H 0.758597 0.876754 0.210255 0.056 Uiso 1 1 calc GR . . . .
C18 C 0.8711(2) 0.86710(10) 0.46231(10) 0.0231(3) Uani 1 1 d . . . . .
H18 H 0.942741 0.919914 0.450810 0.028 Uiso 1 1 calc R . . . .
C19 C 0.8190(3) 0.90086(12) 0.55315(11) 0.0360(4) Uani 1 1 d . . . . .
H19A H 0.747384 0.850534 0.566042 0.054 Uiso 1 1 calc GR . . . .
H19B H 0.750017 0.947861 0.553827 0.054 Uiso 1 1 calc GR . . . .
H19C H 0.926323 0.925786 0.597715 0.054 Uiso 1 1 calc GR . . . .
C20 C 0.9883(2) 0.79748(11) 0.46086(12) 0.0343(4) Uani 1 1 d . . . . .
H20A H 1.083289 0.820706 0.512082 0.051 Uiso 1 1 calc GR . . . .
H20B H 1.040132 0.785997 0.406953 0.051 Uiso 1 1 calc GR . . . .
H20C H 0.916371 0.741158 0.462632 0.051 Uiso 1 1 calc GR . . . .
C21 C 0.45545(19) 0.66226(9) 0.41312(9) 0.0178(3) Uani 1 1 d . . . . .
C22 C 0.36122(18) 0.58388(9) 0.42980(9) 0.0155(3) Uani 1 1 d . . . . .
C23 C 0.29148(18) 0.50510(9) 0.35972(9) 0.0152(3) Uani 1 1 d . . . . .
H23 H 0.303435 0.503777 0.301289 0.018 Uiso 1 1 calc R . . . .
C24 C -0.2447(2) 0.13218(9) 0.21637(10) 0.0216(3) Uani 1 1 d . . . . .
H24 H -0.176028 0.115936 0.264030 0.026 Uiso 1 1 calc R . . . .
C25 C -0.3518(2) 0.20031(11) 0.26175(12) 0.0309(4) Uani 1 1 d . . . . .
H25A H -0.427195 0.215449 0.217181 0.046 Uiso 1 1 calc GR . . . .
H25B H -0.270366 0.255151 0.300016 0.046 Uiso 1 1 calc GR . . . .
H25C H -0.426108 0.173830 0.297013 0.046 Uiso 1 1 calc GR . . . .
C26 C -0.3681(2) 0.04467(10) 0.15711(11) 0.0267(4) Uani 1 1 d . . . . .
H26A H -0.445755 0.019614 0.192011 0.040 Uiso 1 1 calc GR . . . .
H26B H -0.297056 0.000945 0.131576 0.040 Uiso 1 1 calc GR . . . .
H26C H -0.440381 0.057539 0.109883 0.040 Uiso 1 1 calc GR . . . .
C27 C -0.0458(2) 0.30061(11) 0.05183(11) 0.0313(4) Uani 1 1 d . . . . .
H27A H 0.046827 0.272715 0.024879 0.047 Uiso 1 1 calc GR . . . .
H27B H 0.008416 0.349097 0.106173 0.047 Uiso 1 1 calc GR . . . .
H27C H -0.108397 0.325587 0.010939 0.047 Uiso 1 1 calc GR . . . .
C28 C 0.0587(2) 0.09565(10) 0.11384(10) 0.0232(3) Uani 1 1 d . . . . .
H28 H -0.025002 0.042881 0.070128 0.028 Uiso 1 1 calc R . . . .
C29 C 0.2032(2) 0.12761(11) 0.06529(11) 0.0288(4) Uani 1 1 d . . . . .
H29A H 0.285667 0.181023 0.105431 0.043 Uiso 1 1 calc GR . . . .
H29B H 0.148186 0.142862 0.014996 0.043 Uiso 1 1 calc GR . . . .
H29C H 0.268013 0.079351 0.044468 0.043 Uiso 1 1 calc GR . . . .
C30 C 0.1389(2) 0.06141(11) 0.18693(12) 0.0325(4) Uani 1 1 d . . . . .
H30A H 0.208946 0.016734 0.162443 0.049 Uiso 1 1 calc GR . . . .
H30B H 0.043351 0.033478 0.211534 0.049 Uiso 1 1 calc GR . . . .
H30C H 0.215534 0.112185 0.233403 0.049 Uiso 1 1 calc GR . . . .
C31 C 0.3787(2) 0.56254(11) 0.96091(10) 0.0267(3) Uani 1 1 d . . . . .
H31 H 0.378596 0.563295 1.020144 0.032 Uiso 1 1 calc R . . . .
C32 C 0.5134(2) 0.61669(11) 0.94062(10) 0.0277(4) Uani 1 1 d . . . . .
H32 H 0.606673 0.653912 0.986039 0.033 Uiso 1 1 calc R . . . .
C33 C 0.5162(2) 0.61825(10) 0.85376(10) 0.0237(3) Uani 1 1 d . . . . .
H33 H 0.611677 0.655491 0.840761 0.028 Uiso 1 1 calc R . . . .
C34 C -0.0332(2) 0.39299(11) 0.84528(11) 0.0256(3) Uani 1 1 d . . . . .
H34 H -0.126211 0.354191 0.858213 0.031 Uiso 1 1 calc R . . . .
C35 C -0.0350(2) 0.39466(10) 0.75814(10) 0.0217(3) Uani 1 1 d . . . . .
H35 H -0.129316 0.357741 0.713090 0.026 Uiso 1 1 calc R . . . .
C36 C 0.10019(19) 0.44992(9) 0.73828(9) 0.0175(3) Uani 1 1 d . . . . .
C37 C 0.34229(18) 0.58480(9) 0.51549(9) 0.0159(3) Uani 1 1 d . . . . .
H37 H 0.389983 0.638457 0.562767 0.019 Uiso 1 1 calc R . . . .
C38 C 0.5360(2) 0.72683(9) 0.39866(9) 0.0203(3) Uani 1 1 d . . . . .
C39 C 0.0652(2) 0.27931(9) 0.24509(9) 0.0202(3) Uani 1 1 d . . . . .
B1 B 0.2441(2) 0.50921(10) 0.63043(11) 0.0165(3) Uani 1 1 d . . . . .

loop_
_atom_site_aniso_label
_atom_site_aniso_U_11
_atom_site_aniso_U_22
_atom_site_aniso_U_33
_atom_site_aniso_U_23
_atom_site_aniso_U_13
_atom_site_aniso_U_12
Si1 0.0213(2) 0.01235(18) 0.01532(19) 0.00026(15) 0.00261(16) -0.00139(15)
Si2 0.0222(2) 0.01237(18) 0.0170(2) 0.00452(15) 0.00294(16) -0.00235(15)
N2 0.0201(6) 0.0164(6) 0.0159(6) 0.0052(5) 0.0053(5) 0.0001(5)
N4 0.0181(6) 0.0166(6) 0.0147(6) 0.0028(5) 0.0020(5) 0.0007(5)
C1 0.0579(13) 0.0455(11) 0.0249(9) 0.0119(8) -0.0118(9) -0.0113(10)
C2 0.0280(9) 0.0257(8) 0.0204(8) 0.0077(6) 0.0022(7) 0.0029(7)
C3 0.0201(7) 0.0160(7) 0.0180(7) 0.0067(6) 0.0057(6) 0.0024(6)
C4 0.0157(7) 0.0122(6) 0.0168(7) 0.0017(5) 0.0016(6) 0.0012(5)
C5 0.0162(7) 0.0123(6) 0.0197(7) 0.0057(5) 0.0040(6) 0.0017(5)
C6 0.0141(7) 0.0155(6) 0.0162(7) 0.0042(5) 0.0038(5) 0.0033(5)
C8 0.0224(8) 0.0172(7) 0.0157(7) 0.0041(5) 0.0050(6) 0.0063(6)
C9 0.0206(7) 0.0169(7) 0.0174(7) 0.0057(6) 0.0060(6) 0.0071(6)
C10 0.0271(8) 0.0233(7) 0.0187(7) 0.0079(6) 0.0068(6) 0.0097(6)
C11 0.0320(9) 0.0310(8) 0.0203(8) 0.0129(7) 0.0114(7) 0.0102(7)
C12 0.0285(9) 0.0265(8) 0.0370(10) 0.0073(7) 0.0005(8) 0.0050(7)
C13 0.0269(8) 0.0163(7) 0.0256(8) 0.0059(6) 0.0070(7) 0.0007(6)
C14 0.0344(9) 0.0163(7) 0.0381(10) 0.0094(7) 0.0063(8) 0.0034(7)
C15 0.0296(9) 0.0226(7) 0.0220(8) 0.0083(6) 0.0071(7) 0.0068(7)
C16 0.0420(11) 0.0335(9) 0.0198(8) 0.0007(7) 0.0041(7) 0.0067(8)
C17 0.0436(11) 0.0408(10) 0.0340(10) 0.0177(8) 0.0201(8) 0.0079(8)
C18 0.0267(8) 0.0152(7) 0.0230(8) 0.0057(6) -0.0001(6) -0.0048(6)
C19 0.0378(10) 0.0376(10) 0.0221(8) 0.0028(7) -0.0011(7) -0.0063(8)
C20 0.0353(10) 0.0221(8) 0.0392(10) 0.0087(7) -0.0085(8) -0.0002(7)
C21 0.0196(7) 0.0166(7) 0.0141(7) 0.0020(5) 0.0004(6) 0.0011(6)
C22 0.0143(7) 0.0131(6) 0.0189(7) 0.0055(5) 0.0020(6) 0.0014(5)
C23 0.0163(7) 0.0154(6) 0.0137(7) 0.0047(5) 0.0026(5) 0.0026(5)
C24 0.0244(8) 0.0161(7) 0.0227(8) 0.0055(6) 0.0044(6) 0.0001(6)
C25 0.0331(9) 0.0243(8) 0.0353(9) 0.0060(7) 0.0162(8) 0.0039(7)
C26 0.0260(8) 0.0190(7) 0.0323(9) 0.0074(7) 0.0043(7) -0.0022(6)
C27 0.0387(10) 0.0279(8) 0.0311(9) 0.0151(7) 0.0075(8) 0.0055(7)
C28 0.0252(8) 0.0142(7) 0.0233(8) -0.0018(6) 0.0042(6) -0.0019(6)
C29 0.0285(9) 0.0246(8) 0.0283(9) 0.0005(7) 0.0078(7) 0.0023(7)
C30 0.0337(10) 0.0252(8) 0.0416(10) 0.0111(7) 0.0113(8) 0.0097(7)
C31 0.0335(9) 0.0315(8) 0.0155(7) 0.0069(6) 0.0041(7) 0.0083(7)
C32 0.0300(9) 0.0295(8) 0.0179(8) 0.0032(6) -0.0028(7) 0.0021(7)
C33 0.0249(8) 0.0231(8) 0.0207(8) 0.0057(6) 0.0025(6) 0.0005(6)
C34 0.0265(8) 0.0276(8) 0.0293(8) 0.0151(7) 0.0137(7) 0.0057(7)
C35 0.0213(8) 0.0211(7) 0.0230(8) 0.0077(6) 0.0050(6) 0.0029(6)
C36 0.0204(7) 0.0164(7) 0.0181(7) 0.0061(6) 0.0069(6) 0.0066(6)
C37 0.0167(7) 0.0127(6) 0.0151(7) 0.0008(5) 0.0017(6) 0.0011(5)
C38 0.0245(8) 0.0166(7) 0.0164(7) 0.0035(6) 0.0016(6) -0.0013(6)
C39 0.0253(8) 0.0148(7) 0.0184(7) 0.0038(6) 0.0044(6) 0.0001(6)
B1 0.0204(8) 0.0130(7) 0.0171(8) 0.0043(6) 0.0046(6) 0.0056(6)

loop_
_atom_type_symbol
_atom_type_description
_atom_type_scat_dispersion_real
_atom_type_scat_dispersion_imag
_atom_type_scat_source
C C 0.0033 0.0016 'International Tables Vol C Tables 4.2.6.8 and 6.1.1.4'
H H 0.0000 0.0000 'International Tables Vol C Tables 4.2.6.8 and 6.1.1.4'
B B 0.0013 0.0007 'International Tables Vol C Tables 4.2.6.8 and 6.1.1.4'
N N 0.0061 0.0033 'International Tables Vol C Tables 4.2.6.8 and 6.1.1.4'
Si Si 0.0817 0.0704 'International Tables Vol C Tables 4.2.6.8 and 6.1.1.4'

loop_
_geom_angle_atom_site_label_1
_geom_angle_atom_site_label_2
_geom_angle_atom_site_label_3
_geom_angle
_geom_angle_site_symmetry_1
_geom_angle_site_symmetry_3
_geom_angle_publ_flag
C2 Si1 C24 113.25(7) . . ?
C28 Si1 C2 113.81(7) . . ?
C28 Si1 C24 108.38(7) . . ?
C39 Si1 C2 106.42(7) . . ?
C39 Si1 C24 104.55(7) . . ?
C39 Si1 C28 110.00(7) . . ?
C13 Si2 C18 110.21(7) . . ?
C15 Si2 C13 116.18(7) . . ?
C15 Si2 C18 110.36(7) . . ?
C38 Si2 C13 107.19(7) . . ?
C38 Si2 C15 105.93(7) . . ?
C38 Si2 C18 106.39(7) . . ?
C8 N2 H2 116.5(12) . . ?
C8 N2 B1 123.44(13) . . ?
B1 N2 H2 119.7(12) . . ?
C36 N4 H4 116.2(12) . . ?
C36 N4 B1 123.45(13) . . ?
B1 N4 H4 120.1(12) . . ?
H1A C1 H1B 109.5 . . ?
H1A C1 H1C 109.5 . . ?
H1B C1 H1C 109.5 . . ?
C2 C1 H1A 109.5 . . ?
C2 C1 H1B 109.5 . . ?
C2 C1 H1C 109.5 . . ?
Si1 C2 H2A 106.7 . . ?
C1 C2 Si1 113.23(12) . . ?
C1 C2 H2A 106.7 . . ?
C1 C2 C27 109.68(14) . . ?
C27 C2 Si1 113.49(11) . . ?
C27 C2 H2A 106.7 . . ?
C39 C3 C4 178.32(16) . . ?
C5 C4 C3 120.17(12) . . ?
C5 C4 C23 119.76(12) . . ?
C23 C4 C3 120.06(12) . . ?
C4 C5 H5 119.2 . . ?
C6 C5 C4 121.69(12) . . ?
C6 C5 H5 119.2 . . ?
C5 C6 C37 117.60(12) . . ?
C5 C6 B1 121.13(12) . . ?
C37 C6 B1 121.17(12) . . ?
N2 C8 C9 117.69(13) . . ?
C33 C8 N2 121.88(13) . . ?
C33 C8 C9 120.43(13) . . ?
C8 C9 C36 121.39(13) . . ?
C10 C9 C8 119.26(13) . . ?
C10 C9 C36 119.35(13) . . ?
C11 C10 C9 118.96(14) . . ?
C31 C10 C9 118.80(14) . . ?
C31 C10 C11 122.24(14) . . ?
C10 C11 H11 119.9 . . ?
C34 C11 C10 120.28(14) . . ?
C34 C11 H11 119.9 . . ?
H12A C12 H12B 109.5 . . ?
H12A C12 H12C 109.5 . . ?
H12B C12 H12C 109.5 . . ?
C13 C12 H12A 109.5 . . ?
C13 C12 H12B 109.5 . . ?
C13 C12 H12C 109.5 . . ?
Si2 C13 H13 106.6 . . ?
C12 C13 Si2 113.27(11) . . ?
C12 C13 H13 106.6 . . ?
C12 C13 C14 110.78(13) . . ?
C14 C13 Si2 112.62(11) . . ?
C14 C13 H13 106.6 . . ?
C13 C14 H14A 109.5 . . ?
C13 C14 H14B 109.5 . . ?
C13 C14 H14C 109.5 . . ?
H14A C14 H14B 109.5 . . ?
H14A C14 H14C 109.5 . . ?
H14B C14 H14C 109.5 . . ?
Si2 C15 H15 105.4 . . ?
C16 C15 Si2 114.90(11) . . ?
C16 C15 H15 105.4 . . ?
C16 C15 C17 110.88(14) . . ?
C17 C15 Si2 113.81(11) . . ?
C17 C15 H15 105.4 . . ?
C15 C16 H16A 109.5 . . ?
C15 C16 H16B 109.5 . . ?
C15 C16 H16C 109.5 . . ?
H16A C16 H16B 109.5 . . ?
H16A C16 H16C 109.5 . . ?
H16B C16 H16C 109.5 . . ?
C15 C17 H17A 109.5 . . ?
C15 C17 H17B 109.5 . . ?
C15 C17 H17C 109.5 . . ?
H17A C17 H17B 109.5 . . ?
H17A C17 H17C 109.5 . . ?
H17B C17 H17C 109.5 . . ?
Si2 C18 H18 107.6 . . ?
C19 C18 Si2 111.34(12) . . ?
C19 C18 H18 107.6 . . ?
C20 C18 Si2 111.86(10) . . ?
C20 C18 H18 107.6 . . ?
C20 C18 C19 110.65(14) . . ?
C18 C19 H19A 109.5 . . ?
C18 C19 H19B 109.5 . . ?
C18 C19 H19C 109.5 . . ?
H19A C19 H19B 109.5 . . ?
H19A C19 H19C 109.5 . . ?
H19B C19 H19C 109.5 . . ?
C18 C20 H20A 109.5 . . ?
C18 C20 H20B 109.5 . . ?
C18 C20 H20C 109.5 . . ?
H20A C20 H20B 109.5 . . ?
H20A C20 H20C 109.5 . . ?
H20B C20 H20C 109.5 . . ?
C38 C21 C22 178.94(16) . . ?
C23 C22 C21 119.65(12) . . ?
C37 C22 C21 120.82(12) . . ?
C37 C22 C23 119.51(12) . . ?
C4 C23 C22 119.64(12) . . ?
C4 C23 H23 120.2 . . ?
C22 C23 H23 120.2 . . ?
Si1 C24 H24 106.5 . . ?
C25 C24 Si1 112.54(10) . . ?
C25 C24 H24 106.5 . . ?
C26 C24 Si1 113.38(11) . . ?
C26 C24 H24 106.5 . . ?
C26 C24 C25 110.88(13) . . ?
C24 C25 H25A 109.5 . . ?
C24 C25 H25B 109.5 . . ?
C24 C25 H25C 109.5 . . ?
H25A C25 H25B 109.5 . . ?
H25A C25 H25C 109.5 . . ?
H25B C25 H25C 109.5 . . ?
C24 C26 H26A 109.5 . . ?
C24 C26 H26B 109.5 . . ?
C24 C26 H26C 109.5 . . ?
H26A C26 H26B 109.5 . . ?
H26A C26 H26C 109.5 . . ?
H26B C26 H26C 109.5 . . ?
C2 C27 H27A 109.5 . . ?
C2 C27 H27B 109.5 . . ?
C2 C27 H27C 109.5 . . ?
H27A C27 H27B 109.5 . . ?
H27A C27 H27C 109.5 . . ?
H27B C27 H27C 109.5 . . ?
Si1 C28 H28 106.9 . . ?
C29 C28 Si1 114.14(11) . . ?
C29 C28 H28 106.9 . . ?
C29 C28 C30 110.62(14) . . ?
C30 C28 Si1 110.90(11) . . ?
C30 C28 H28 106.9 . . ?
C28 C29 H29A 109.5 . . ?
C28 C29 H29B 109.5 . . ?
C28 C29 H29C 109.5 . . ?
H29A C29 H29B 109.5 . . ?
H29A C29 H29C 109.5 . . ?
H29B C29 H29C 109.5 . . ?
C28 C30 H30A 109.5 . . ?
C28 C30 H30B 109.5 . . ?
C28 C30 H30C 109.5 . . ?
H30A C30 H30B 109.5 . . ?
H30A C30 H30C 109.5 . . ?
H30B C30 H30C 109.5 . . ?
C10 C31 H31 119.8 . . ?
C32 C31 C10 120.39(14) . . ?
C32 C31 H31 119.8 . . ?
C31 C32 H32 119.4 . . ?
C31 C32 C33 121.28(15) . . ?
C33 C32 H32 119.4 . . ?
C8 C33 C32 119.79(14) . . ?
C8 C33 H33 120.1 . . ?
C32 C33 H33 120.1 . . ?
C11 C34 H34 119.4 . . ?
C11 C34 C35 121.29(14) . . ?
C35 C34 H34 119.4 . . ?
C34 C35 H35 120.0 . . ?
C36 C35 C34 119.95(14) . . ?
C36 C35 H35 120.0 . . ?
N4 C36 C9 117.45(13) . . ?
C35 C36 N4 122.40(13) . . ?
C35 C36 C9 120.15(13) . . ?
C6 C37 H37 119.1 . . ?
C22 C37 C6 121.80(12) . . ?
C22 C37 H37 119.1 . . ?
C21 C38 Si2 176.39(14) . . ?
C3 C39 Si1 168.87(14) . . ?
N2 B1 N4 116.44(13) . . ?
N2 B1 C6 120.61(13) . . ?
N4 B1 C6 122.94(13) . . ?

loop_
_geom_bond_atom_site_label_1
_geom_bond_atom_site_label_2
_geom_bond_distance
_geom_bond_site_symmetry_2
_geom_bond_publ_flag
Si1 C2 1.8889(16) . ?
Si1 C24 1.8897(15) . ?
Si1 C28 1.8825(16) . ?
Si1 C39 1.8439(15) . ?
Si2 C13 1.8866(16) . ?
Si2 C15 1.8812(16) . ?
Si2 C18 1.8907(16) . ?
Si2 C38 1.8474(15) . ?
N2 H2 0.869(18) . ?
N2 C8 1.3981(18) . ?
N2 B1 1.413(2) . ?
N4 H4 0.860(18) . ?
N4 C36 1.4024(18) . ?
N4 B1 1.416(2) . ?
C1 H1A 0.9800 . ?
C1 H1B 0.9800 . ?
C1 H1C 0.9800 . ?
C1 C2 1.535(2) . ?
C2 H2A 1.0000 . ?
C2 C27 1.537(2) . ?
C3 C4 1.4392(19) . ?
C3 C39 1.206(2) . ?
C4 C5 1.398(2) . ?
C4 C23 1.3992(19) . ?
C5 H5 0.9500 . ?
C5 C6 1.3974(19) . ?
C6 C37 1.4002(19) . ?
C6 B1 1.571(2) . ?
C8 C9 1.426(2) . ?
C8 C33 1.376(2) . ?
C9 C10 1.422(2) . ?
C9 C36 1.427(2) . ?
C10 C11 1.419(2) . ?
C10 C31 1.419(2) . ?
C11 H11 0.9500 . ?
C11 C34 1.370(2) . ?
C12 H12A 0.9800 . ?
C12 H12B 0.9800 . ?
C12 H12C 0.9800 . ?
C12 C13 1.534(2) . ?
C13 H13 1.0000 . ?
C13 C14 1.538(2) . ?
C14 H14A 0.9800 . ?
C14 H14B 0.9800 . ?
C14 H14C 0.9800 . ?
C15 H15 1.0000 . ?
C15 C16 1.535(2) . ?
C15 C17 1.537(2) . ?
C16 H16A 0.9800 . ?
C16 H16B 0.9800 . ?
C16 H16C 0.9800 . ?
C17 H17A 0.9800 . ?
C17 H17B 0.9800 . ?
C17 H17C 0.9800 . ?
C18 H18 1.0000 . ?
C18 C19 1.531(2) . ?
C18 C20 1.531(2) . ?
C19 H19A 0.9800 . ?
C19 H19B 0.9800 . ?
C19 H19C 0.9800 . ?
C20 H20A 0.9800 . ?
C20 H20B 0.9800 . ?
C20 H20C 0.9800 . ?
C21 C22 1.4420(19) . ?
C21 C38 1.202(2) . ?
C22 C23 1.4000(19) . ?
C22 C37 1.3994(19) . ?
C23 H23 0.9500 . ?
C24 H24 1.0000 . ?
C24 C25 1.535(2) . ?
C24 C26 1.534(2) . ?
C25 H25A 0.9800 . ?
C25 H25B 0.9800 . ?
C25 H25C 0.9800 . ?
C26 H26A 0.9800 . ?
C26 H26B 0.9800 . ?
C26 H26C 0.9800 . ?
C27 H27A 0.9800 . ?
C27 H27B 0.9800 . ?
C27 H27C 0.9800 . ?
C28 H28 1.0000 . ?
C28 C29 1.536(2) . ?
C28 C30 1.538(2) . ?
C29 H29A 0.9800 . ?
C29 H29B 0.9800 . ?
C29 H29C 0.9800 . ?
C30 H30A 0.9800 . ?
C30 H30B 0.9800 . ?
C30 H30C 0.9800 . ?
C31 H31 0.9500 . ?
C31 C32 1.370(2) . ?
C32 H32 0.9500 . ?
C32 C33 1.408(2) . ?
C33 H33 0.9500 . ?
C34 H34 0.9500 . ?
C34 C35 1.409(2) . ?
C35 H35 0.9500 . ?
C35 C36 1.379(2) . ?
C37 H37 0.9500 . ?

loop_
_geom_torsion_atom_site_label_1
_geom_torsion_atom_site_label_2
_geom_torsion_atom_site_label_3
_geom_torsion_atom_site_label_4
_geom_torsion
_geom_torsion_site_symmetry_1
_geom_torsion_site_symmetry_2
_geom_torsion_site_symmetry_3
_geom_torsion_site_symmetry_4
_geom_torsion_publ_flag
N2 C8 C9 C10 -178.98(13) . . . . ?
N2 C8 C9 C36 1.6(2) . . . . ?
N2 C8 C33 C32 178.20(14) . . . . ?
C2 Si1 C24 C25 -57.49(13) . . . . ?
C2 Si1 C24 C26 69.38(13) . . . . ?
C2 Si1 C28 C29 53.58(13) . . . . ?
C2 Si1 C28 C30 179.33(10) . . . . ?
C2 Si1 C39 C3 66.6(7) . . . . ?
C3 C4 C5 C6 -179.45(13) . . . . ?
C3 C4 C23 C22 179.55(13) . . . . ?
C4 C5 C6 C37 -0.1(2) . . . . ?
C4 C5 C6 B1 -176.50(13) . . . . ?
C5 C4 C23 C22 0.1(2) . . . . ?
C5 C6 C37 C22 0.1(2) . . . . ?
C5 C6 B1 N2 150.25(14) . . . . ?
C5 C6 B1 N4 -28.3(2) . . . . ?
C8 N2 B1 N4 3.6(2) . . . . ?
C8 N2 B1 C6 -175.02(13) . . . . ?
C8 C9 C10 C11 -179.32(13) . . . . ?
C8 C9 C10 C31 0.5(2) . . . . ?
C8 C9 C36 N4 1.4(2) . . . . ?
C8 C9 C36 C35 -179.38(13) . . . . ?
C9 C8 C33 C32 -2.2(2) . . . . ?
C9 C10 C11 C34 -1.0(2) . . . . ?
C9 C10 C31 C32 -1.7(2) . . . . ?
C10 C9 C36 N4 -178.02(13) . . . . ?
C10 C9 C36 C35 1.2(2) . . . . ?
C10 C11 C34 C35 0.6(2) . . . . ?
C10 C31 C32 C33 1.0(3) . . . . ?
C11 C10 C31 C32 178.11(15) . . . . ?
C11 C34 C35 C36 0.7(2) . . . . ?
C13 Si2 C15 C16 -71.83(13) . . . . ?
C13 Si2 C15 C17 57.54(15) . . . . ?
C13 Si2 C18 C19 55.55(13) . . . . ?
C13 Si2 C18 C20 179.93(11) . . . . ?
C15 Si2 C13 C12 48.01(13) . . . . ?
C15 Si2 C13 C14 -78.69(13) . . . . ?
C15 Si2 C18 C19 -174.80(11) . . . . ?
C15 Si2 C18 C20 -50.42(13) . . . . ?
C18 Si2 C13 C12 174.45(11) . . . . ?
C18 Si2 C13 C14 47.76(13) . . . . ?
C18 Si2 C15 C16 161.79(12) . . . . ?
C18 Si2 C15 C17 -68.84(14) . . . . ?
C21 C22 C23 C4 178.34(13) . . . . ?
C21 C22 C37 C6 -178.47(13) . . . . ?
C23 C4 C5 C6 0.0(2) . . . . ?
C23 C22 C37 C6 0.0(2) . . . . ?
C24 Si1 C2 C1 -76.81(15) . . . . ?
C24 Si1 C2 C27 157.31(11) . . . . ?
C24 Si1 C28 C29 -179.46(11) . . . . ?
C24 Si1 C28 C30 -53.71(12) . . . . ?
C24 Si1 C39 C3 -53.5(7) . . . . ?
C28 Si1 C2 C1 47.57(15) . . . . ?
C28 Si1 C2 C27 -78.31(13) . . . . ?
C28 Si1 C24 C25 175.23(11) . . . . ?
C28 Si1 C24 C26 -57.90(13) . . . . ?
C28 Si1 C39 C3 -169.7(7) . . . . ?
C31 C10 C11 C34 179.14(15) . . . . ?
C31 C32 C33 C8 1.0(2) . . . . ?
C33 C8 C9 C10 1.4(2) . . . . ?
C33 C8 C9 C36 -177.95(14) . . . . ?
C34 C35 C36 N4 177.56(14) . . . . ?
C34 C35 C36 C9 -1.6(2) . . . . ?
C36 N4 B1 N2 -0.3(2) . . . . ?
C36 N4 B1 C6 178.29(13) . . . . ?
C36 C9 C10 C11 0.1(2) . . . . ?
C36 C9 C10 C31 179.96(14) . . . . ?
C37 C6 B1 N2 -26.0(2) . . . . ?
C37 C6 B1 N4 155.47(14) . . . . ?
C37 C22 C23 C4 -0.1(2) . . . . ?
C38 Si2 C13 C12 -70.17(13) . . . . ?
C38 Si2 C13 C14 163.14(11) . . . . ?
C38 Si2 C15 C16 47.03(14) . . . . ?
C38 Si2 C15 C17 176.41(12) . . . . ?
C38 Si2 C18 C19 -60.34(13) . . . . ?
C38 Si2 C18 C20 64.04(13) . . . . ?
C39 Si1 C2 C1 168.89(13) . . . . ?
C39 Si1 C2 C27 43.01(13) . . . . ?
C39 Si1 C24 C25 57.94(13) . . . . ?
C39 Si1 C24 C26 -175.20(11) . . . . ?
C39 Si1 C28 C29 -65.72(13) . . . . ?
C39 Si1 C28 C30 60.03(12) . . . . ?
B1 N2 C8 C9 -4.2(2) . . . . ?
B1 N2 C8 C33 175.33(14) . . . . ?
B1 N4 C36 C9 -2.1(2) . . . . ?
B1 N4 C36 C35 178.70(14) . . . . ?
B1 C6 C37 C22 176.54(13) . . . . ?
